data_4515579
loop_
_publ_author_name
'Nguyen, Duc Hanh'
'Trivelli, Xavier'
'Capet, Fr\'ed\'eric'
'Swesi, Youssef'
'Favre-R\'eguillon, Alain'
'Vanoye, Laurent'
'Dumeignil, Franck'
'Gauvin, R\'egis M.'

_publ_section_title
;
 Deeper Mechanistic Insight into Ru Pincer-Mediated Acceptorless
 Dehydrogenative Coupling of Alcohols: Exchanges, Intermediates, and
 Deactivation Species
;
_journal_issue 5
_journal_name_full 'ACS Catalysis'
_journal_page_first 4719
_journal_paper_doi 10.1021/acscatal.8b00995
_journal_volume 8
_journal_year 2018
_chemical_formula_moiety 'C19 H41 N O3 P2 Ru'
_chemical_formula_sum 'C19 H41 N O3 P2 Ru'
_chemical_formula_weight 494.54
_space_group_crystal_system orthorhombic
_space_group_IT_number 61
_space_group_name_Hall '-P 2ac 2ab'
_space_group_name_H-M_alt 'P b c a'
_atom_sites_solution_hydrogens mixed
_atom_sites_solution_primary direct
_audit_creation_date 2016-07-12
_audit_creation_method
;
Olex2 1.2
(compiled 2016.02.19 svn.r3266 for OlexSys, GUI svn.r5155)
;
_cell_angle_alpha 90
_cell_angle_beta 90
_cell_angle_gamma 90
_cell_formula_units_Z 8
_cell_length_a 14.1700(5)
_cell_length_b 15.3918(6)
_cell_length_c 21.7410(8)
_cell_measurement_reflns_used 9989
_cell_measurement_temperature 100.0
_cell_measurement_theta_max 30.39
_cell_measurement_theta_min 2.17
_cell_volume 4741.8(3)
_computing_cell_refinement 'SAINT v8.34A (Bruker, 2013)'
_computing_data_reduction 'SAINT v8.34A (Bruker, 2013)'
_computing_molecular_graphics 'Olex2 (Dolomanov et al., 2009)'
_computing_publication_material 'Olex2 (Dolomanov et al., 2009)'
_computing_structure_refinement 'ShelXL (Sheldrick, 2015b)'
_computing_structure_solution 'XT (Sheldrick, 2015a)'
_diffrn_ambient_temperature 100.0
_diffrn_measured_fraction_theta_full 1.000
_diffrn_measured_fraction_theta_max 0.999
_diffrn_measurement_device_type 'Bruker APEX-II CCD'
_diffrn_measurement_method '\f and \w scans'
_diffrn_radiation_type MoK\a
_diffrn_radiation_wavelength 0.71073
_diffrn_reflns_av_R_equivalents 0.0422
_diffrn_reflns_av_unetI/netI 0.0210
_diffrn_reflns_Laue_measured_fraction_full 1.000
_diffrn_reflns_Laue_measured_fraction_max 0.999
_diffrn_reflns_limit_h_max 20
_diffrn_reflns_limit_h_min -19
_diffrn_reflns_limit_k_max 21
_diffrn_reflns_limit_k_min -21
_diffrn_reflns_limit_l_max 30
_diffrn_reflns_limit_l_min -30
_diffrn_reflns_number 81145
_diffrn_reflns_point_group_measured_fraction_full 1.000
_diffrn_reflns_point_group_measured_fraction_max 0.999
_diffrn_reflns_theta_full 26.000
_diffrn_reflns_theta_max 30.453
_diffrn_reflns_theta_min 1.873
_diffrn_standards_number 0
_exptl_absorpt_coefficient_mu 0.813
_exptl_absorpt_correction_T_max 0.7461
_exptl_absorpt_correction_T_min 0.6931
_exptl_absorpt_correction_type multi-scan
_exptl_absorpt_process_details
;
SADABS-2014/5 (Bruker,2014/5) was used for absorption correction.
wR2(int) was 0.0797 before and 0.0492 after correction.
The Ratio of minimum to maximum transmission is 0.9290.
The \l/2 correction factor is Not present.
;
_exptl_crystal_colour colourless
_exptl_crystal_colour_primary colourless
_exptl_crystal_density_diffrn 1.385
_exptl_crystal_description prism
_exptl_crystal_F_000 2080
_exptl_crystal_size_max 0.27
_exptl_crystal_size_mid 0.14
_exptl_crystal_size_min 0.07
_refine_diff_density_max 0.416
_refine_diff_density_min -0.354
_refine_diff_density_rms 0.064
_refine_ls_extinction_method none
_refine_ls_goodness_of_fit_ref 1.047
_refine_ls_hydrogen_treatment mixed
_refine_ls_matrix_type full
_refine_ls_number_parameters 252
_refine_ls_number_reflns 7191
_refine_ls_number_restraints 0
_refine_ls_restrained_S_all 1.047
_refine_ls_R_factor_all 0.0291
_refine_ls_R_factor_gt 0.0208
_refine_ls_shift/su_max 0.003
_refine_ls_shift/su_mean 0.000
_refine_ls_structure_factor_coef Fsqd
_refine_ls_weighting_details 'w=1/[\s^2^(Fo^2^)+(0.0204P)^2^+2.2661P] where P=(Fo^2^+2Fc^2^)/3'
_refine_ls_weighting_scheme calc
_refine_ls_wR_factor_gt 0.0473
_refine_ls_wR_factor_ref 0.0506
_reflns_Friedel_coverage 0.000
_reflns_number_gt 6139
_reflns_number_total 7191
_reflns_threshold_expression 'I > 2\s(I)'
_cod_data_source_file cs8b00995_si_003.cif
_cod_data_source_block mo_dhng157
_cod_database_code 4515579
_shelx_space_group_comment
;
The symmetry employed for this shelxl refinement is uniquely defined
by the following loop, which should always be used as a source of
symmetry information in preference to the above space-group names.
They are only intended as comments.
;
_olex2_refinement_description
;
1. Fixed Uiso
 At 1.2 times of:
  All C(H) groups, All C(H,H) groups
 At 1.5 times of:
  All C(H,H,H) groups
2.a Ternary CH refined with riding coordinates:
 C1(H1A), C11(H11), C14(H14), C4(H4)
2.b Secondary CH2 refined with riding coordinates:
 C9(H9A,H9B), C7(H7A,H7B), C10(H10A,H10B), C8(H8A,H8B)
2.c Idealised Me refined as rotating group:
 C19(H19A,H19B,H19C), C15(H15A,H15B,H15C), C5(H5A,H5B,H5C), C16(H16A,H16B,
 H16C), C12(H12A,H12B,H12C), C3(H3A,H3B,H3C), C6(H6A,H6B,H6C), C13(H13A,H13B,
 H13C), C2(H2A,H2B,H2C)
;
_shelx_shelxl_version_number 2014/7
_olex2_submission_special_instructions 'No special instructions were received'

loop_
_space_group_symop_operation_xyz
'x, y, z'
'-x+1/2, -y, z+1/2'
'-x, y+1/2, -z+1/2'
'x+1/2, -y+1/2, -z'
'-x, -y, -z'
'x-1/2, y, -z-1/2'
'x, -y-1/2, z-1/2'
'-x-1/2, y-1/2, z'

loop_
_atom_site_label
_atom_site_type_symbol
_atom_site_fract_x
_atom_site_fract_y
_atom_site_fract_z
_atom_site_U_iso_or_equiv
_atom_site_adp_type
_atom_site_occupancy
_atom_site_site_symmetry_order
_atom_site_calc_flag
_atom_site_refinement_flags_posn
Ru1 Ru 0.68309(2) 0.42052(2) 0.35773(2) 0.00972(3) Uani 1 1 d .
P2 P 0.70036(2) 0.37447(2) 0.45875(2) 0.01221(6) Uani 1 1 d .
P1 P 0.63792(2) 0.49256(2) 0.26843(2) 0.01307(7) Uani 1 1 d .
O2 O 0.55728(6) 0.33598(6) 0.34488(4) 0.01522(19) Uani 1 1 d .
O3 O 0.44731(7) 0.39730(7) 0.40514(5) 0.0198(2) Uani 1 1 d .
O1 O 0.83336(7) 0.30668(7) 0.30415(5) 0.0240(2) Uani 1 1 d .
N1 N 0.59531(8) 0.52006(7) 0.40143(5) 0.0124(2) Uani 1 1 d .
C17 C 0.77161(9) 0.34800(9) 0.32402(6) 0.0151(2) Uani 1 1 d .
C1 C 0.55602(10) 0.43240(10) 0.21726(6) 0.0197(3) Uani 1 1 d .
H1A H 0.4980 0.4220 0.2424 0.024 Uiso 1 1 calc R
C18 C 0.47588(9) 0.34004(9) 0.36904(6) 0.0134(2) Uani 1 1 d .
C9 C 0.62781(9) 0.53995(9) 0.46471(6) 0.0151(2) Uani 1 1 d .
H9A H 0.5832 0.5809 0.4845 0.018 Uiso 1 1 calc R
H9B H 0.6906 0.5680 0.4631 0.018 Uiso 1 1 calc R
C7 C 0.56037(10) 0.57975(9) 0.29824(6) 0.0172(3) Uani 1 1 d .
H7A H 0.5675 0.6325 0.2726 0.021 Uiso 1 1 calc R
H7B H 0.4937 0.5608 0.2960 0.021 Uiso 1 1 calc R
C10 C 0.63386(9) 0.45708(9) 0.50253(6) 0.0158(3) Uani 1 1 d .
H10A H 0.5696 0.4353 0.5116 0.019 Uiso 1 1 calc R
H10B H 0.6661 0.4690 0.5420 0.019 Uiso 1 1 calc R
C11 C 0.63770(9) 0.27282(9) 0.47943(6) 0.0180(3) Uani 1 1 d .
H11 H 0.5690 0.2865 0.4756 0.022 Uiso 1 1 calc R
C8 C 0.58596(10) 0.60075(9) 0.36459(6) 0.0168(3) Uani 1 1 d .
H8A H 0.6463 0.6332 0.3656 0.020 Uiso 1 1 calc R
H8B H 0.5364 0.6381 0.3828 0.020 Uiso 1 1 calc R
C14 C 0.81561(9) 0.37108(9) 0.49895(6) 0.0170(3) Uani 1 1 d .
H14 H 0.8034 0.3563 0.5430 0.020 Uiso 1 1 calc R
C19 C 0.40939(10) 0.26643(10) 0.35117(7) 0.0209(3) Uani 1 1 d .
H19A H 0.4014 0.2657 0.3064 0.031 Uiso 1 1 calc GR
H19B H 0.3480 0.2754 0.3709 0.031 Uiso 1 1 calc GR
H19C H 0.4361 0.2109 0.3648 0.031 Uiso 1 1 calc GR
C4 C 0.72263(10) 0.55039(10) 0.21818(6) 0.0191(3) Uani 1 1 d .
H4 H 0.6856 0.5836 0.1869 0.023 Uiso 1 1 calc R
C15 C 0.86354(10) 0.46011(10) 0.49712(7) 0.0218(3) Uani 1 1 d .
H15A H 0.8724 0.4780 0.4542 0.033 Uiso 1 1 calc GR
H15B H 0.9251 0.4566 0.5175 0.033 Uiso 1 1 calc GR
H15C H 0.8239 0.5028 0.5184 0.033 Uiso 1 1 calc GR
C5 C 0.78685(11) 0.48710(11) 0.18392(7) 0.0261(3) Uani 1 1 d .
H5A H 0.8204 0.4506 0.2137 0.039 Uiso 1 1 calc GR
H5B H 0.8327 0.5198 0.1593 0.039 Uiso 1 1 calc GR
H5C H 0.7487 0.4503 0.1568 0.039 Uiso 1 1 calc GR
C16 C 0.88046(10) 0.30134(11) 0.47239(8) 0.0256(3) Uani 1 1 d .
H16A H 0.8519 0.2440 0.4785 0.038 Uiso 1 1 calc GR
H16B H 0.9416 0.3035 0.4933 0.038 Uiso 1 1 calc GR
H16C H 0.8895 0.3118 0.4283 0.038 Uiso 1 1 calc GR
C12 C 0.65608(11) 0.19913(10) 0.43365(8) 0.0258(3) Uani 1 1 d .
H12A H 0.6414 0.2191 0.3919 0.039 Uiso 1 1 calc GR
H12B H 0.6160 0.1493 0.4439 0.039 Uiso 1 1 calc GR
H12C H 0.7226 0.1819 0.4358 0.039 Uiso 1 1 calc GR
C3 C 0.59226(12) 0.34208(11) 0.19962(7) 0.0272(3) Uani 1 1 d .
H3A H 0.6466 0.3479 0.1721 0.041 Uiso 1 1 calc GR
H3B H 0.5420 0.3098 0.1787 0.041 Uiso 1 1 calc GR
H3C H 0.6113 0.3107 0.2368 0.041 Uiso 1 1 calc GR
C6 C 0.78133(11) 0.61542(10) 0.25489(8) 0.0269(3) Uani 1 1 d .
H6A H 0.7393 0.6574 0.2749 0.040 Uiso 1 1 calc GR
H6B H 0.8244 0.6461 0.2271 0.040 Uiso 1 1 calc GR
H6C H 0.8179 0.5845 0.2863 0.040 Uiso 1 1 calc GR
C13 C 0.65181(11) 0.24339(12) 0.54609(7) 0.0298(4) Uani 1 1 d .
H13A H 0.7167 0.2227 0.5516 0.045 Uiso 1 1 calc GR
H13B H 0.6076 0.1962 0.5555 0.045 Uiso 1 1 calc GR
H13C H 0.6401 0.2924 0.5739 0.045 Uiso 1 1 calc GR
C2 C 0.52275(12) 0.48421(13) 0.16111(8) 0.0332(4) Uani 1 1 d .
H2A H 0.5017 0.5419 0.1743 0.050 Uiso 1 1 calc GR
H2B H 0.4703 0.4536 0.1413 0.050 Uiso 1 1 calc GR
H2C H 0.5750 0.4903 0.1319 0.050 Uiso 1 1 calc GR
H1 H 0.5398(12) 0.4943(11) 0.4029(7) 0.017(4) Uiso 1 1 d .
H H 0.7648(13) 0.4849(12) 0.3662(8) 0.028(5) Uiso 1 1 d .

loop_
_atom_site_aniso_label
_atom_site_aniso_U_11
_atom_site_aniso_U_22
_atom_site_aniso_U_33
_atom_site_aniso_U_23
_atom_site_aniso_U_13
_atom_site_aniso_U_12
Ru1 0.00941(5) 0.01105(5) 0.00872(5) -0.00022(4) 0.00121(3) 0.00099(4)
P2 0.01040(14) 0.01565(16) 0.01057(14) 0.00192(12) 0.00074(11) 0.00017(12)
P1 0.01235(15) 0.01649(16) 0.01036(14) 0.00154(12) 0.00073(12) 0.00144(12)
O2 0.0138(4) 0.0159(5) 0.0160(4) -0.0030(4) 0.0022(3) -0.0017(4)
O3 0.0158(5) 0.0237(5) 0.0198(5) -0.0071(4) 0.0036(4) -0.0012(4)
O1 0.0213(5) 0.0247(6) 0.0259(5) -0.0039(4) 0.0063(4) 0.0081(4)
N1 0.0118(5) 0.0132(5) 0.0123(5) -0.0011(4) 0.0007(4) 0.0000(4)
C17 0.0158(6) 0.0158(6) 0.0138(6) -0.0002(5) 0.0002(5) -0.0011(5)
C1 0.0185(6) 0.0283(8) 0.0123(6) 0.0000(5) -0.0034(5) -0.0019(6)
C18 0.0143(6) 0.0160(6) 0.0097(5) 0.0016(4) -0.0017(4) -0.0010(5)
C9 0.0139(6) 0.0174(6) 0.0142(6) -0.0052(5) 0.0008(5) 0.0006(5)
C7 0.0159(6) 0.0181(6) 0.0175(6) 0.0033(5) 0.0009(5) 0.0050(5)
C10 0.0139(6) 0.0225(7) 0.0109(6) -0.0008(5) 0.0021(5) 0.0010(5)
C11 0.0142(6) 0.0206(7) 0.0192(6) 0.0075(5) -0.0004(5) -0.0032(5)
C8 0.0189(6) 0.0128(6) 0.0187(6) 0.0001(5) 0.0018(5) 0.0027(5)
C14 0.0127(6) 0.0247(7) 0.0137(6) 0.0039(5) -0.0017(5) -0.0002(5)
C19 0.0190(6) 0.0218(7) 0.0218(7) -0.0026(6) 0.0008(5) -0.0057(6)
C4 0.0174(6) 0.0236(7) 0.0163(6) 0.0070(5) 0.0034(5) 0.0014(6)
C15 0.0165(6) 0.0293(8) 0.0195(7) -0.0001(6) -0.0033(5) -0.0057(6)
C5 0.0233(7) 0.0345(9) 0.0204(7) 0.0004(6) 0.0092(6) -0.0003(6)
C16 0.0143(6) 0.0305(8) 0.0320(8) 0.0010(7) -0.0015(6) 0.0057(6)
C12 0.0250(7) 0.0161(7) 0.0365(9) 0.0040(6) -0.0016(6) 0.0017(6)
C3 0.0297(8) 0.0322(9) 0.0198(7) -0.0104(6) -0.0001(6) -0.0035(7)
C6 0.0259(8) 0.0229(8) 0.0321(8) 0.0019(7) 0.0087(6) -0.0044(6)
C13 0.0249(7) 0.0401(10) 0.0244(8) 0.0194(7) -0.0039(6) -0.0096(7)
C2 0.0309(9) 0.0485(11) 0.0203(7) 0.0085(7) -0.0108(6) -0.0050(8)

loop_
_atom_type_symbol
_atom_type_description
_atom_type_scat_dispersion_real
_atom_type_scat_dispersion_imag
_atom_type_scat_source
C C 0.0033 0.0016 'International Tables Vol C Tables 4.2.6.8 and 6.1.1.4'
H H 0.0000 0.0000 'International Tables Vol C Tables 4.2.6.8 and 6.1.1.4'
N N 0.0061 0.0033 'International Tables Vol C Tables 4.2.6.8 and 6.1.1.4'
O O 0.0106 0.0060 'International Tables Vol C Tables 4.2.6.8 and 6.1.1.4'
P P 0.1023 0.0942 'International Tables Vol C Tables 4.2.6.8 and 6.1.1.4'
Ru Ru -1.2594 0.8363 'International Tables Vol C Tables 4.2.6.8 and 6.1.1.4'

loop_
_geom_angle_atom_site_label_1
_geom_angle_atom_site_label_2
_geom_angle_atom_site_label_3
_geom_angle
P2 Ru1 P1 164.725(13)
P2 Ru1 H 90.2(6)
P1 Ru1 H 90.0(6)
O2 Ru1 P2 91.42(3)
O2 Ru1 P1 87.34(3)
O2 Ru1 H 175.6(7)
N1 Ru1 P2 82.13(3)
N1 Ru1 P1 82.66(3)
N1 Ru1 O2 90.49(4)
N1 Ru1 H 85.7(7)
C17 Ru1 P2 96.91(4)
C17 Ru1 P1 98.34(4)
C17 Ru1 O2 98.17(5)
C17 Ru1 N1 171.32(5)
C17 Ru1 H 85.7(7)
C10 P2 Ru1 102.93(4)
C10 P2 C11 102.22(6)
C10 P2 C14 103.06(6)
C11 P2 Ru1 115.89(5)
C14 P2 Ru1 123.23(4)
C14 P2 C11 106.49(6)
C1 P1 Ru1 115.77(5)
C7 P1 Ru1 102.51(4)
C7 P1 C1 101.56(7)
C4 P1 Ru1 122.92(5)
C4 P1 C1 106.96(7)
C4 P1 C7 104.06(6)
C18 O2 Ru1 130.37(8)
Ru1 N1 H1 102.0(11)
C9 N1 Ru1 111.75(8)
C9 N1 C8 110.84(10)
C9 N1 H1 109.6(11)
C8 N1 Ru1 113.71(8)
C8 N1 H1 108.5(11)
O1 C17 Ru1 174.48(12)
P1 C1 H1A 105.5
C3 C1 P1 113.18(10)
C3 C1 H1A 105.5
C3 C1 C2 112.09(13)
C2 C1 P1 114.23(11)
C2 C1 H1A 105.5
O2 C18 C19 114.83(12)
O3 C18 O2 126.16(12)
O3 C18 C19 119.00(12)
N1 C9 H9A 109.6
N1 C9 H9B 109.6
N1 C9 C10 110.26(11)
H9A C9 H9B 108.1
C10 C9 H9A 109.6
C10 C9 H9B 109.6
P1 C7 H7A 109.6
P1 C7 H7B 109.6
H7A C7 H7B 108.1
C8 C7 P1 110.14(9)
C8 C7 H7A 109.6
C8 C7 H7B 109.6
P2 C10 H10A 109.9
P2 C10 H10B 109.9
C9 C10 P2 109.13(9)
C9 C10 H10A 109.9
C9 C10 H10B 109.9
H10A C10 H10B 108.3
P2 C11 H11 105.6
C12 C11 P2 112.70(10)
C12 C11 H11 105.6
C12 C11 C13 111.95(13)
C13 C11 P2 114.61(10)
C13 C11 H11 105.6
N1 C8 C7 110.79(11)
N1 C8 H8A 109.5
N1 C8 H8B 109.5
C7 C8 H8A 109.5
C7 C8 H8B 109.5
H8A C8 H8B 108.1
P2 C14 H14 107.8
C15 C14 P2 110.72(9)
C15 C14 H14 107.8
C16 C14 P2 111.83(10)
C16 C14 H14 107.8
C16 C14 C15 110.65(11)
C18 C19 H19A 109.5
C18 C19 H19B 109.5
C18 C19 H19C 109.5
H19A C19 H19B 109.5
H19A C19 H19C 109.5
H19B C19 H19C 109.5
P1 C4 H4 107.9
C5 C4 P1 111.57(10)
C5 C4 H4 107.9
C6 C4 P1 111.10(10)
C6 C4 H4 107.9
C6 C4 C5 110.40(12)
C14 C15 H15A 109.5
C14 C15 H15B 109.5
C14 C15 H15C 109.5
H15A C15 H15B 109.5
H15A C15 H15C 109.5
H15B C15 H15C 109.5
C4 C5 H5A 109.5
C4 C5 H5B 109.5
C4 C5 H5C 109.5
H5A C5 H5B 109.5
H5A C5 H5C 109.5
H5B C5 H5C 109.5
C14 C16 H16A 109.5
C14 C16 H16B 109.5
C14 C16 H16C 109.5
H16A C16 H16B 109.5
H16A C16 H16C 109.5
H16B C16 H16C 109.5
C11 C12 H12A 109.5
C11 C12 H12B 109.5
C11 C12 H12C 109.5
H12A C12 H12B 109.5
H12A C12 H12C 109.5
H12B C12 H12C 109.5
C1 C3 H3A 109.5
C1 C3 H3B 109.5
C1 C3 H3C 109.5
H3A C3 H3B 109.5
H3A C3 H3C 109.5
H3B C3 H3C 109.5
C4 C6 H6A 109.5
C4 C6 H6B 109.5
C4 C6 H6C 109.5
H6A C6 H6B 109.5
H6A C6 H6C 109.5
H6B C6 H6C 109.5
C11 C13 H13A 109.5
C11 C13 H13B 109.5
C11 C13 H13C 109.5
H13A C13 H13B 109.5
H13A C13 H13C 109.5
H13B C13 H13C 109.5
C1 C2 H2A 109.5
C1 C2 H2B 109.5
C1 C2 H2C 109.5
H2A C2 H2B 109.5
H2A C2 H2C 109.5
H2B C2 H2C 109.5

loop_
_geom_bond_atom_site_label_1
_geom_bond_atom_site_label_2
_geom_bond_distance
Ru1 P2 2.3208(3)
Ru1 P1 2.3256(3)
Ru1 O2 2.2246(9)
Ru1 N1 2.1902(11)
Ru1 C17 1.8321(13)
Ru1 H 1.535(18)
P2 C10 1.8468(14)
P2 C11 1.8543(14)
P2 C14 1.8529(13)
P1 C1 1.8552(14)
P1 C7 1.8516(14)
P1 C4 1.8511(14)
O2 C18 1.2689(16)
O3 C18 1.2477(16)
O1 C17 1.1648(16)
N1 C9 1.4829(16)
N1 C8 1.4837(17)
N1 H1 0.881(17)
C1 H1A 1.0000
C1 C3 1.531(2)
C1 C2 1.532(2)
C18 C19 1.5238(19)
C9 H9A 0.9900
C9 H9B 0.9900
C9 C10 1.5200(19)
C7 H7A 0.9900
C7 H7B 0.9900
C7 C8 1.5221(19)
C10 H10A 0.9900
C10 H10B 0.9900
C11 H11 1.0000
C11 C12 1.531(2)
C11 C13 1.531(2)
C8 H8A 0.9900
C8 H8B 0.9900
C14 H14 1.0000
C14 C15 1.530(2)
C14 C16 1.526(2)
C19 H19A 0.9800
C19 H19B 0.9800
C19 H19C 0.9800
C4 H4 1.0000
C4 C5 1.527(2)
C4 C6 1.527(2)
C15 H15A 0.9800
C15 H15B 0.9800
C15 H15C 0.9800
C5 H5A 0.9800
C5 H5B 0.9800
C5 H5C 0.9800
C16 H16A 0.9800
C16 H16B 0.9800
C16 H16C 0.9800
C12 H12A 0.9800
C12 H12B 0.9800
C12 H12C 0.9800
C3 H3A 0.9800
C3 H3B 0.9800
C3 H3C 0.9800
C6 H6A 0.9800
C6 H6B 0.9800
C6 H6C 0.9800
C13 H13A 0.9800
C13 H13B 0.9800
C13 H13C 0.9800
C2 H2A 0.9800
C2 H2B 0.9800
C2 H2C 0.9800

loop_
_geom_torsion_atom_site_label_1
_geom_torsion_atom_site_label_2
_geom_torsion_atom_site_label_3
_geom_torsion_atom_site_label_4
_geom_torsion
Ru1 P2 C10 C9 -23.03(10)
Ru1 P2 C11 C12 49.46(11)
Ru1 P2 C11 C13 179.05(10)
Ru1 P2 C14 C15 55.32(11)
Ru1 P2 C14 C16 -68.58(11)
Ru1 P1 C1 C3 -53.94(11)
Ru1 P1 C1 C2 176.16(10)
Ru1 P1 C7 C8 25.10(10)
Ru1 P1 C4 C5 70.49(11)
Ru1 P1 C4 C6 -53.17(12)
Ru1 O2 C18 O3 3.0(2)
Ru1 O2 C18 C19 -176.68(9)
Ru1 N1 C9 C10 -53.96(12)
Ru1 N1 C8 C7 48.51(13)
P1 C7 C8 N1 -47.51(13)
N1 C9 C10 P2 49.52(12)
C1 P1 C7 C8 145.10(10)
C1 P1 C4 C5 -67.16(12)
C1 P1 C4 C6 169.18(10)
C9 N1 C8 C7 175.39(11)
C7 P1 C1 C3 -164.08(11)
C7 P1 C1 C2 66.03(12)
C7 P1 C4 C5 -174.16(10)
C7 P1 C4 C6 62.19(11)
C10 P2 C11 C12 160.53(10)
C10 P2 C11 C13 -69.88(12)
C10 P2 C14 C15 -59.93(11)
C10 P2 C14 C16 176.17(10)
C11 P2 C10 C9 -143.56(9)
C11 P2 C14 C15 -167.10(10)
C11 P2 C14 C16 69.00(11)
C8 N1 C9 C10 178.08(10)
C14 P2 C10 C9 106.05(10)
C14 P2 C11 C12 -91.70(11)
C14 P2 C11 C13 37.89(13)
C4 P1 C1 C3 87.16(11)
C4 P1 C1 C2 -42.74(13)
C4 P1 C7 C8 -103.91(10)
